data_7121945
loop_
_publ_author_name
'Klamm, Bonnie E.'
'Windorff, Cory J.'
'Marsh, Matthew L.'
'Meeker, David S.'
'Albrecht-Schmitt, Thomas E'

_publ_section_title
;
 Schiff-base coordination complexes with plutonium(iv) and cerium(iv).
;
_journal_issue 62
_journal_name_full 'Chemical communications (Cambridge, England)'
_journal_page_first 8634
_journal_page_last 8636
_journal_paper_doi 10.1039/c8cc03571g
_journal_volume 54
_journal_year 2018
_chemical_formula_sum 'C58 H68 Cl4 N8 O4 Pu'
_chemical_formula_weight 1325.00
_space_group_crystal_system monoclinic
_space_group_IT_number 15
_space_group_name_Hall '-C 2yc'
_space_group_name_H-M_alt 'C 1 2/c 1'
_symmetry_space_group_name_Hall '-C 2yc'
_symmetry_space_group_name_H-M 'C 1 2/c 1'
_atom_sites_solution_hydrogens geom
_audit_creation_method SHELXL-2016/6
_audit_update_record
;
2018-05-03 deposited with the CCDC.
2018-07-06 downloaded from the CCDC.
;
_cell_angle_alpha 90
_cell_angle_beta 95.012(2)
_cell_angle_gamma 90
_cell_formula_units_Z 4
_cell_length_a 15.0632(9)
_cell_length_b 24.9196(15)
_cell_length_c 15.3540(9)
_cell_measurement_reflns_used 9750
_cell_measurement_temperature 298(2)
_cell_measurement_theta_max 30.40
_cell_measurement_theta_min 2.66
_cell_volume 5741.4(6)
_computing_cell_refinement 'Bruker SAINT'
_computing_data_collection 'Bruker APEX2'
_computing_data_reduction 'Bruker SAINT'
_computing_molecular_graphics 'Bruker SHELXTL'
_computing_publication_material 'Bruker SHELXTL'
_computing_structure_refinement 'SHELXL-2016/6 (Sheldrick, 2016)'
_computing_structure_solution 'SHELXT 2014/5 (Sheldrick, 2014)'
_diffrn_ambient_temperature 298(2)
_diffrn_measured_fraction_theta_full 0.999
_diffrn_measured_fraction_theta_max 0.998
_diffrn_measurement_device_type 'Bruker APEX-II CCD'
_diffrn_measurement_method '\f and \w scans'
_diffrn_radiation_type MoK\a
_diffrn_radiation_wavelength 0.71073
_diffrn_reflns_av_R_equivalents 0.0903
_diffrn_reflns_av_unetI/netI 0.0590
_diffrn_reflns_Laue_measured_fraction_full 0.999
_diffrn_reflns_Laue_measured_fraction_max 0.998
_diffrn_reflns_limit_h_max 21
_diffrn_reflns_limit_h_min -21
_diffrn_reflns_limit_k_max 35
_diffrn_reflns_limit_k_min -35
_diffrn_reflns_limit_l_max 21
_diffrn_reflns_limit_l_min -22
_diffrn_reflns_number 69626
_diffrn_reflns_point_group_measured_fraction_full 0.999
_diffrn_reflns_point_group_measured_fraction_max 0.998
_diffrn_reflns_theta_full 25.500
_diffrn_reflns_theta_max 30.625
_diffrn_reflns_theta_min 2.108
_exptl_absorpt_coefficient_mu 1.387
_exptl_absorpt_correction_T_max 0.7461
_exptl_absorpt_correction_T_min 0.6146
_exptl_absorpt_correction_type multi-scan
_exptl_crystal_colour red
_exptl_crystal_density_diffrn 1.533
_exptl_crystal_description irregular
_exptl_crystal_F_000 2664
_exptl_crystal_recrystallization_method Layering
_exptl_crystal_size_max 0.04
_exptl_crystal_size_mid 0.03
_exptl_crystal_size_min 0.02
_refine_diff_density_max 2.913
_refine_diff_density_min -1.318
_refine_diff_density_rms 0.189
_refine_ls_extinction_method none
_refine_ls_goodness_of_fit_ref 1.187
_refine_ls_hydrogen_treatment constr
_refine_ls_matrix_type full
_refine_ls_number_parameters 343
_refine_ls_number_reflns 8836
_refine_ls_number_restraints 1
_refine_ls_restrained_S_all 1.187
_refine_ls_R_factor_all 0.0757
_refine_ls_R_factor_gt 0.0491
_refine_ls_shift/su_max 0.003
_refine_ls_shift/su_mean 0.000
_refine_ls_structure_factor_coef Fsqd
_refine_ls_weighting_details 'w=1/[\s^2^(Fo^2^)+36.3036P] where P=(Fo^2^+2Fc^2^)/3'
_refine_ls_weighting_scheme calc
_refine_ls_wR_factor_gt 0.0782
_refine_ls_wR_factor_ref 0.0906
_reflns_Friedel_coverage 0.000
_reflns_number_gt 7136
_reflns_number_total 8836
_reflns_threshold_expression 'I > 2\s(I)'
_cod_data_source_file c8cc03571g2.cif
_cod_data_source_block test
_cod_depositor_comments 'Adding full bibliography for 7121944--7121945.cif.'
_cod_database_code 7121945
_shelx_shelxl_version_number 2016/6
_shelx_space_group_comment
; 
The symmetry employed for this shelxl refinement is uniquely defined 
by the following loop, which should always be used as a source of 
symmetry information in preference to the above space-group names. 
They are only intended as comments. 
;

loop_
_space_group_symop_operation_xyz
'x, y, z'
'-x, y, -z+1/2'
'x+1/2, y+1/2, z'
'-x+1/2, y+1/2, -z+1/2'
'-x, -y, -z'
'x, -y, z-1/2'
'-x+1/2, -y+1/2, -z'
'x+1/2, -y+1/2, z-1/2'

loop_
_atom_site_label
_atom_site_type_symbol
_atom_site_fract_x
_atom_site_fract_y
_atom_site_fract_z
_atom_site_U_iso_or_equiv
_atom_site_adp_type
_atom_site_occupancy
_atom_site_site_symmetry_order
_atom_site_calc_flag
_atom_site_refinement_flags_posn
_atom_site_refinement_flags_adp
_atom_site_refinement_flags_occupancy
Pu1 Pu 0.500000 0.71536(2) 0.250000 0.02070(6) Uani 1 2 d S T P
Cl1 Cl 0.59968(14) 0.88196(8) 0.49759(14) 0.0884(6) Uani 1 1 d . . .
Cl2 Cl 0.62222(18) 0.91688(8) 0.32367(14) 0.1007(7) Uani 1 1 d . . .
O1 O 0.58306(19) 0.72835(11) 0.37529(17) 0.0280(6) Uani 1 1 d . . .
O2 O 0.58334(18) 0.77970(11) 0.19844(16) 0.0266(6) Uani 1 1 d . . .
N1 N 0.5931(2) 0.63050(12) 0.2866(2) 0.0242(7) Uani 1 1 d . . .
N2 N 0.5874(2) 0.67506(13) 0.1320(2) 0.0254(7) Uani 1 1 d . . .
N3 N 0.6384(3) 0.72071(19) 0.6866(2) 0.0507(11) Uani 1 1 d . U .
N4 N 0.6445(3) 0.92146(16) 0.0034(3) 0.0473(11) Uani 1 1 d . . .
C1 C 0.6054(3) 0.70057(16) 0.4469(3) 0.0261(8) Uani 1 1 d . . .
C2 C 0.6289(3) 0.64521(17) 0.4419(3) 0.0279(8) Uani 1 1 d . . .
C3 C 0.6564(3) 0.61877(19) 0.5199(3) 0.0372(10) Uani 1 1 d . . .
H3 H 0.673359 0.582980 0.516955 0.045 Uiso 1 1 calc R U .
C4 C 0.6596(3) 0.6424(2) 0.5993(3) 0.0418(11) Uani 1 1 d . . .
H4 H 0.677326 0.622844 0.649403 0.050 Uiso 1 1 calc R U .
C5 C 0.6358(3) 0.6971(2) 0.6057(3) 0.0379(11) Uani 1 1 d . . .
C6 C 0.6097(3) 0.72462(19) 0.5287(3) 0.0346(10) Uani 1 1 d . . .
H6 H 0.594433 0.760670 0.532200 0.042 Uiso 1 1 calc R U .
C7 C 0.6818(4) 0.6945(3) 0.7641(3) 0.0574(16) Uani 1 1 d . . .
H7A H 0.707125 0.721696 0.804097 0.069 Uiso 1 1 calc R U .
H7B H 0.730219 0.672323 0.746922 0.069 Uiso 1 1 calc R U .
C8 C 0.6184(5) 0.6603(3) 0.8103(4) 0.079(2) Uani 1 1 d . . .
H8A H 0.595173 0.632328 0.771781 0.119 Uiso 1 1 calc R U .
H8B H 0.570282 0.682042 0.827292 0.119 Uiso 1 1 calc R U .
H8C H 0.649440 0.644591 0.861379 0.119 Uiso 1 1 calc R U .
C9 C 0.6125(4) 0.7771(3) 0.6981(3) 0.0566(15) Uani 1 1 d . U .
H9A H 0.566377 0.786838 0.652805 0.068 Uiso 1 1 calc R U .
H9B H 0.588293 0.781277 0.754251 0.068 Uiso 1 1 calc R U .
C10 C 0.6893(5) 0.8131(3) 0.6938(5) 0.087(2) Uani 1 1 d . . .
H10A H 0.710916 0.810706 0.636960 0.131 Uiso 1 1 calc R U .
H10B H 0.735784 0.802714 0.737407 0.131 Uiso 1 1 calc R U .
H10C H 0.671536 0.849335 0.704388 0.131 Uiso 1 1 calc R U .
C11 C 0.6274(3) 0.61571(16) 0.3633(3) 0.0295(9) Uani 1 1 d . . .
H11 H 0.654035 0.582013 0.366818 0.035 Uiso 1 1 calc R U .
C12 C 0.6057(2) 0.79493(16) 0.1214(2) 0.0253(8) Uani 1 1 d . . .
C13 C 0.6212(3) 0.75687(17) 0.0558(3) 0.0305(9) Uani 1 1 d . . .
C14 C 0.6473(4) 0.7764(2) -0.0241(3) 0.0448(12) Uani 1 1 d . . .
H14 H 0.660009 0.751759 -0.066757 0.054 Uiso 1 1 calc R U .
C15 C 0.6549(4) 0.8293(2) -0.0420(3) 0.0468(13) Uani 1 1 d . . .
H15 H 0.670685 0.840106 -0.096565 0.056 Uiso 1 1 calc R U .
C16 C 0.6392(3) 0.86792(18) 0.0214(3) 0.0346(10) Uani 1 1 d . . .
C17 C 0.6175(3) 0.84940(17) 0.1034(3) 0.0314(9) Uani 1 1 d . . .
H17 H 0.610674 0.874319 0.147443 0.038 Uiso 1 1 calc R U .
C18 C 0.6626(4) 0.9403(2) -0.0835(4) 0.0577(15) Uani 1 1 d . . .
H18A H 0.708181 0.917710 -0.105445 0.069 Uiso 1 1 calc R U .
H18B H 0.685741 0.976564 -0.078823 0.069 Uiso 1 1 calc R U .
C19 C 0.5815(5) 0.9396(3) -0.1478(4) 0.078(2) Uani 1 1 d . . .
H19A H 0.596583 0.953487 -0.202882 0.118 Uiso 1 1 calc R U .
H19B H 0.535758 0.961440 -0.126092 0.118 Uiso 1 1 calc R U .
H19C H 0.560273 0.903423 -0.155366 0.118 Uiso 1 1 calc R U .
C20 C 0.6247(4) 0.9623(2) 0.0654(4) 0.0603(16) Uani 1 1 d . . .
H20A H 0.580334 0.948697 0.101910 0.072 Uiso 1 1 calc R U .
H20B H 0.599354 0.993240 0.033866 0.072 Uiso 1 1 calc R U .
C21 C 0.7054(6) 0.9796(3) 0.1224(5) 0.101(3) Uani 1 1 d . . .
H21A H 0.750227 0.992038 0.086552 0.151 Uiso 1 1 calc R U .
H21B H 0.728088 0.949748 0.157080 0.151 Uiso 1 1 calc R U .
H21C H 0.689465 1.008065 0.160222 0.151 Uiso 1 1 calc R U .
C22 C 0.6174(3) 0.70061(17) 0.0670(3) 0.0310(9) Uani 1 1 d . . .
H22 H 0.638746 0.679710 0.023156 0.037 Uiso 1 1 calc R U .
C23 C 0.5926(3) 0.61859(16) 0.1324(3) 0.0258(8) Uani 1 1 d . . .
C24 C 0.5885(3) 0.58595(18) 0.0584(3) 0.0403(11) Uani 1 1 d . . .
H24 H 0.582544 0.601434 0.003081 0.048 Uiso 1 1 calc R U .
C25 C 0.5930(4) 0.5312(2) 0.0666(3) 0.0498(13) Uani 1 1 d . . .
H25 H 0.591570 0.509855 0.016744 0.060 Uiso 1 1 calc R U .
C26 C 0.5997(4) 0.50740(19) 0.1480(4) 0.0523(14) Uani 1 1 d . . .
H26 H 0.603027 0.470246 0.152929 0.063 Uiso 1 1 calc R U .
C27 C 0.6015(3) 0.53906(18) 0.2225(3) 0.0417(11) Uani 1 1 d . . .
H27 H 0.605132 0.522999 0.277378 0.050 Uiso 1 1 calc R U .
C28 C 0.5978(3) 0.59483(16) 0.2155(3) 0.0266(8) Uani 1 1 d . . .
C29 C 0.6104(4) 0.8619(2) 0.3904(5) 0.0705(19) Uani 1 1 d . . .
H00A H 0.662027 0.838731 0.388984 0.085 Uiso 1 1 calc R U .
H00B H 0.558134 0.841561 0.368837 0.085 Uiso 1 1 calc R U .

loop_
_atom_site_aniso_label
_atom_site_aniso_U_11
_atom_site_aniso_U_22
_atom_site_aniso_U_33
_atom_site_aniso_U_23
_atom_site_aniso_U_13
_atom_site_aniso_U_12
Pu1 0.02680(11) 0.01912(9) 0.01613(9) 0.000 0.00159(7) 0.000
Cl1 0.0902(14) 0.0870(13) 0.0883(14) -0.0059(11) 0.0088(11) -0.0015(11)
Cl2 0.155(2) 0.0674(12) 0.0778(13) -0.0092(10) -0.0023(13) 0.0114(12)
O1 0.0349(16) 0.0274(15) 0.0208(13) 0.0019(11) -0.0029(11) -0.0006(12)
O2 0.0335(15) 0.0254(14) 0.0222(13) -0.0026(11) 0.0090(11) -0.0090(12)
N1 0.0288(17) 0.0223(16) 0.0211(16) -0.0015(13) 0.0006(13) 0.0026(13)
N2 0.0321(18) 0.0207(16) 0.0239(16) -0.0014(13) 0.0050(14) 0.0042(14)
N3 0.064(3) 0.066(3) 0.0202(17) -0.007(2) -0.0064(18) 0.003(2)
N4 0.061(3) 0.037(2) 0.045(2) 0.0125(19) 0.013(2) -0.008(2)
C1 0.0215(19) 0.034(2) 0.0219(18) -0.0007(15) -0.0013(15) -0.0018(16)
C2 0.029(2) 0.031(2) 0.0237(19) 0.0047(16) -0.0016(16) 0.0013(17)
C3 0.045(3) 0.036(2) 0.029(2) 0.0062(19) -0.0062(19) 0.006(2)
C4 0.048(3) 0.050(3) 0.026(2) 0.010(2) -0.005(2) 0.004(2)
C5 0.036(2) 0.056(3) 0.021(2) -0.0012(19) -0.0039(17) -0.004(2)
C6 0.037(2) 0.041(3) 0.024(2) -0.0015(18) -0.0061(17) 0.003(2)
C7 0.057(3) 0.093(4) 0.020(2) -0.007(2) -0.008(2) 0.009(3)
C8 0.095(5) 0.106(6) 0.037(3) 0.005(3) 0.011(3) 0.000(4)
C9 0.049(3) 0.090(4) 0.031(2) -0.015(3) 0.007(2) -0.005(3)
C10 0.084(5) 0.115(6) 0.064(4) -0.006(4) 0.013(4) -0.035(5)
C11 0.034(2) 0.025(2) 0.028(2) 0.0038(16) -0.0005(17) 0.0028(17)
C12 0.0204(18) 0.031(2) 0.0243(18) 0.0020(16) 0.0027(14) -0.0027(15)
C13 0.036(2) 0.032(2) 0.024(2) 0.0001(17) 0.0116(17) 0.0022(18)
C14 0.067(3) 0.042(3) 0.029(2) -0.001(2) 0.022(2) 0.003(2)
C15 0.062(3) 0.050(3) 0.031(2) 0.011(2) 0.022(2) 0.002(3)
C16 0.033(2) 0.032(2) 0.038(2) 0.0092(19) 0.0050(19) -0.0046(18)
C17 0.034(2) 0.029(2) 0.032(2) 0.0005(18) 0.0062(18) -0.0041(18)
C18 0.072(4) 0.048(3) 0.055(3) 0.023(3) 0.016(3) -0.010(3)
C19 0.097(6) 0.072(4) 0.065(4) 0.028(4) -0.001(4) 0.001(4)
C20 0.082(4) 0.032(3) 0.069(4) 0.008(3) 0.015(3) -0.010(3)
C21 0.129(7) 0.084(5) 0.091(6) -0.020(5) 0.016(5) -0.046(5)
C22 0.038(2) 0.033(2) 0.0232(19) -0.0016(16) 0.0100(17) 0.0014(18)
C23 0.026(2) 0.0240(19) 0.028(2) -0.0053(16) 0.0053(16) 0.0067(16)
C24 0.057(3) 0.034(2) 0.031(2) -0.0112(19) 0.008(2) 0.002(2)
C25 0.067(4) 0.038(3) 0.044(3) -0.020(2) 0.005(3) 0.001(3)
C26 0.076(4) 0.024(2) 0.057(3) -0.010(2) 0.007(3) 0.004(2)
C27 0.057(3) 0.028(2) 0.040(3) 0.0004(19) 0.002(2) 0.008(2)
C28 0.027(2) 0.026(2) 0.027(2) -0.0033(16) 0.0019(16) 0.0021(16)
C29 0.050(3) 0.049(3) 0.115(6) -0.022(4) 0.018(4) -0.004(3)

loop_
_atom_type_symbol
_atom_type_description
_atom_type_scat_dispersion_real
_atom_type_scat_dispersion_imag
_atom_type_scat_source
C C 0.0033 0.0016 'International Tables Vol C Tables 4.2.6.8 and 6.1.1.4'
H H 0.0000 0.0000 'International Tables Vol C Tables 4.2.6.8 and 6.1.1.4'
N N 0.0061 0.0033 'International Tables Vol C Tables 4.2.6.8 and 6.1.1.4'
O O 0.0106 0.0060 'International Tables Vol C Tables 4.2.6.8 and 6.1.1.4'
Pu Pu -9.4100 4.3056 'International Tables Vol C Tables 4.2.6.8 and 6.1.1.4'
Cl Cl 0.1484 0.1585 'International Tables Vol C Tables 4.2.6.8 and 6.1.1.4'

loop_
_geom_angle_atom_site_label_1
_geom_angle_atom_site_label_2
_geom_angle_atom_site_label_3
_geom_angle
_geom_angle_site_symmetry_1
_geom_angle_site_symmetry_3
O2 Pu1 O2 87.75(14) 2_655 .
O2 Pu1 O1 84.87(10) 2_655 2_655
O2 Pu1 O1 83.08(10) . 2_655
O2 Pu1 O1 83.09(10) 2_655 .
O2 Pu1 O1 84.87(10) . .
O1 Pu1 O1 163.27(14) 2_655 .
O2 Pu1 N2 71.77(10) 2_655 2_655
O2 Pu1 N2 152.05(10) . 2_655
O1 Pu1 N2 112.80(11) 2_655 2_655
O1 Pu1 N2 74.19(10) . 2_655
O2 Pu1 N2 152.05(10) 2_655 .
O2 Pu1 N2 71.76(10) . .
O1 Pu1 N2 74.20(10) 2_655 .
O1 Pu1 N2 112.80(11) . .
N2 Pu1 N2 133.38(14) 2_655 .
O2 Pu1 N1 110.89(10) 2_655 2_655
O2 Pu1 N1 145.97(10) . 2_655
O1 Pu1 N1 71.11(10) 2_655 2_655
O1 Pu1 N1 124.27(10) . 2_655
N2 Pu1 N1 61.57(10) 2_655 2_655
N2 Pu1 N1 79.95(10) . 2_655
O2 Pu1 N1 145.98(10) 2_655 .
O2 Pu1 N1 110.89(10) . .
O1 Pu1 N1 124.27(10) 2_655 .
O1 Pu1 N1 71.11(10) . .
N2 Pu1 N1 79.95(10) 2_655 .
N2 Pu1 N1 61.57(10) . .
N1 Pu1 N1 69.39(14) 2_655 .
C1 O1 Pu1 136.7(2) . .
C12 O2 Pu1 136.5(2) . .
C11 N1 C28 118.6(3) . .
C11 N1 Pu1 126.7(3) . .
C28 N1 Pu1 114.3(2) . .
C22 N2 C23 118.0(3) . .
C22 N2 Pu1 126.3(3) . .
C23 N2 Pu1 115.1(2) . .
C5 N3 C7 121.4(5) . .
C5 N3 C9 122.1(4) . .
C7 N3 C9 115.7(4) . .
C16 N4 C20 122.5(4) . .
C16 N4 C18 121.1(4) . .
C20 N4 C18 116.2(4) . .
O1 C1 C6 121.1(4) . .
O1 C1 C2 120.6(3) . .
C6 C1 C2 118.2(4) . .
C3 C2 C11 117.9(4) . .
C3 C2 C1 117.8(4) . .
C11 C2 C1 124.3(4) . .
C4 C3 C2 123.5(4) . .
C4 C3 H3 118.2 . .
C2 C3 H3 118.2 . .
C3 C4 C5 119.6(4) . .
C3 C4 H4 120.2 . .
C5 C4 H4 120.2 . .
N3 C5 C6 122.8(5) . .
N3 C5 C4 119.3(4) . .
C6 C5 C4 117.9(4) . .
C1 C6 C5 122.9(4) . .
C1 C6 H6 118.6 . .
C5 C6 H6 118.6 . .
N3 C7 C8 112.4(5) . .
N3 C7 H7A 109.1 . .
C8 C7 H7A 109.1 . .
N3 C7 H7B 109.1 . .
C8 C7 H7B 109.1 . .
H7A C7 H7B 107.9 . .
C7 C8 H8A 109.5 . .
C7 C8 H8B 109.5 . .
H8A C8 H8B 109.5 . .
C7 C8 H8C 109.5 . .
H8A C8 H8C 109.5 . .
H8B C8 H8C 109.5 . .
C10 C9 N3 111.0(5) . .
C10 C9 H9A 109.4 . .
N3 C9 H9A 109.4 . .
C10 C9 H9B 109.4 . .
N3 C9 H9B 109.4 . .
H9A C9 H9B 108.0 . .
C9 C10 H10A 109.5 . .
C9 C10 H10B 109.5 . .
H10A C10 H10B 109.5 . .
C9 C10 H10C 109.5 . .
H10A C10 H10C 109.5 . .
H10B C10 H10C 109.5 . .
N1 C11 C2 127.1(4) . .
N1 C11 H11 116.4 . .
C2 C11 H11 116.4 . .
O2 C12 C17 120.3(4) . .
O2 C12 C13 121.2(4) . .
C17 C12 C13 118.5(4) . .
C14 C13 C22 117.8(4) . .
C14 C13 C12 117.6(4) . .
C22 C13 C12 124.5(4) . .
C15 C14 C13 123.3(4) . .
C15 C14 H14 118.3 . .
C13 C14 H14 118.3 . .
C14 C15 C16 120.3(4) . .
C14 C15 H15 119.9 . .
C16 C15 H15 119.9 . .
N4 C16 C15 120.8(4) . .
N4 C16 C17 121.6(4) . .
C15 C16 C17 117.6(4) . .
C12 C17 C16 122.6(4) . .
C12 C17 H17 118.7 . .
C16 C17 H17 118.7 . .
N4 C18 C19 113.0(5) . .
N4 C18 H18A 109.0 . .
C19 C18 H18A 109.0 . .
N4 C18 H18B 109.0 . .
C19 C18 H18B 109.0 . .
H18A C18 H18B 107.8 . .
C18 C19 H19A 109.5 . .
C18 C19 H19B 109.5 . .
H19A C19 H19B 109.5 . .
C18 C19 H19C 109.5 . .
H19A C19 H19C 109.5 . .
H19B C19 H19C 109.5 . .
N4 C20 C21 112.6(6) . .
N4 C20 H20A 109.1 . .
C21 C20 H20A 109.1 . .
N4 C20 H20B 109.1 . .
C21 C20 H20B 109.1 . .
H20A C20 H20B 107.8 . .
C20 C21 H21A 109.5 . .
C20 C21 H21B 109.5 . .
H21A C21 H21B 109.5 . .
C20 C21 H21C 109.5 . .
H21A C21 H21C 109.5 . .
H21B C21 H21C 109.5 . .
N2 C22 C13 126.9(4) . .
N2 C22 H22 116.6 . .
C13 C22 H22 116.6 . .
C24 C23 C28 119.4(4) . .
C24 C23 N2 125.4(4) . .
C28 C23 N2 115.1(3) . .
C25 C24 C23 120.5(5) . .
C25 C24 H24 119.8 . .
C23 C24 H24 119.8 . .
C24 C25 C26 120.6(4) . .
C24 C25 H25 119.7 . .
C26 C25 H25 119.7 . .
C25 C26 C27 119.9(4) . .
C25 C26 H26 120.1 . .
C27 C26 H26 120.1 . .
C26 C27 C28 120.3(5) . .
C26 C27 H27 119.8 . .
C28 C27 H27 119.8 . .
C27 C28 C23 119.3(4) . .
C27 C28 N1 124.8(4) . .
C23 C28 N1 115.7(3) . .
Cl2 C29 Cl1 110.8(3) . .
Cl2 C29 H00A 109.5 . .
Cl1 C29 H00A 109.5 . .
Cl2 C29 H00B 109.5 . .
Cl1 C29 H00B 109.5 . .
H00A C29 H00B 108.1 . .

loop_
_geom_bond_atom_site_label_1
_geom_bond_atom_site_label_2
_geom_bond_distance
_geom_bond_site_symmetry_2
Pu1 O2 2.224(3) 2_655
Pu1 O2 2.224(3) .
Pu1 O1 2.225(3) 2_655
Pu1 O1 2.225(3) .
Pu1 N2 2.538(3) 2_655
Pu1 N2 2.538(3) .
Pu1 N1 2.572(3) 2_655
Pu1 N1 2.572(3) .
Cl1 C29 1.741(7) .
Cl2 C29 1.730(7) .
O1 C1 1.318(5) .
O2 C12 1.313(4) .
N1 C11 1.298(5) .
N1 C28 1.414(5) .
N2 C22 1.298(5) .
N2 C23 1.409(5) .
N3 C5 1.371(6) .
N3 C7 1.460(6) .
N3 C9 1.474(7) .
N4 C16 1.366(6) .
N4 C20 1.442(7) .
N4 C18 1.463(6) .
C1 C6 1.388(5) .
C1 C2 1.428(6) .
C2 C3 1.397(5) .
C2 C11 1.413(6) .
C3 C4 1.351(6) .
C3 H3 0.9300 .
C4 C5 1.415(7) .
C4 H4 0.9300 .
C5 C6 1.394(6) .
C6 H6 0.9300 .
C7 C8 1.504(8) .
C7 H7A 0.9700 .
C7 H7B 0.9700 .
C8 H8A 0.9600 .
C8 H8B 0.9600 .
C8 H8C 0.9600 .
C9 C10 1.470(8) .
C9 H9A 0.9700 .
C9 H9B 0.9700 .
C10 H10A 0.9600 .
C10 H10B 0.9600 .
C10 H10C 0.9600 .
C11 H11 0.9300 .
C12 C17 1.400(6) .
C12 C13 1.418(6) .
C13 C14 1.409(6) .
C13 C22 1.414(6) .
C14 C15 1.352(7) .
C14 H14 0.9300 .
C15 C16 1.405(7) .
C15 H15 0.9300 .
C16 C17 1.406(6) .
C17 H17 0.9300 .
C18 C19 1.502(9) .
C18 H18A 0.9700 .
C18 H18B 0.9700 .
C19 H19A 0.9600 .
C19 H19B 0.9600 .
C19 H19C 0.9600 .
C20 C21 1.498(9) .
C20 H20A 0.9700 .
C20 H20B 0.9700 .
C21 H21A 0.9600 .
C21 H21B 0.9600 .
C21 H21C 0.9600 .
C22 H22 0.9300 .
C23 C24 1.394(6) .
C23 C28 1.402(6) .
C24 C25 1.372(7) .
C24 H24 0.9300 .
C25 C26 1.378(7) .
C25 H25 0.9300 .
C26 C27 1.389(7) .
C26 H26 0.9300 .
C27 C28 1.395(6) .
C27 H27 0.9300 .
C29 H00A 0.9700 .
C29 H00B 0.9700 .
